data_4111619
loop_
_publ_author_name
'Maria Paz Martin-Redondo'
'Ludmila Scoles'
'Brian T. Sterenberg'
'Konstantin A. Udachin'
'Arthur J. Carty'

_publ_contact_author_address
;
Steacie Institute for Molecular Sciences, National Research Council Canada, 
100 Sussex Drive, Ottawa, Ontario, Canada K1A 0R6
;
_publ_contact_author_email acarty@pco-bcp.gc.ca
_publ_contact_author_name 'Arthur J. Carty'
_publ_section_title
;
 Metal-Templated Diyne Cyclodimerization and Cyclotrimerization
;
_journal_name_full 'Journal of the American Chemical Society'
_journal_page_first 5038
_journal_page_last 5039
_journal_paper_doi 10.1021/ja050155c
_journal_volume 127
_journal_year 2005
_chemical_formula_sum 'C29.33 H22.67 Cl4.67 P2 Pt'
_chemical_formula_weight 797.60
_chemical_name_systematic
; 
 ? 
;
_space_group_IT_number 167
_symmetry_cell_setting trigonal
_symmetry_space_group_name_Hall '-R 3 2"c'
_symmetry_space_group_name_H-M 'R -3 c :H'
_atom_sites_solution_hydrogens geom
_atom_sites_solution_primary direct
_atom_sites_solution_secondary difmap
_audit_creation_method SHELXL-97
_cell_angle_alpha 90.00
_cell_angle_beta 90.00
_cell_angle_gamma 120.00
_cell_formula_units_Z 18
_cell_length_a 18.3740(6)
_cell_length_b 18.3740(6)
_cell_length_c 55.729(3)
_cell_measurement_temperature 173(2)
_cell_volume 16293.7(12)
_computing_structure_refinement 'SHELXL-97 (Sheldrick, 1997)'
_computing_structure_solution 'SHELXS-97 (Sheldrick, 1990)'
_diffrn_ambient_temperature 173(2)
_diffrn_measured_fraction_theta_full 1.000
_diffrn_measured_fraction_theta_max 1.000
_diffrn_radiation_monochromator graphite
_diffrn_radiation_source 'fine-focus sealed tube'
_diffrn_radiation_type MoK\a
_diffrn_radiation_wavelength 0.71070
_diffrn_reflns_av_R_equivalents 0.0660
_diffrn_reflns_av_sigmaI/netI 0.0313
_diffrn_reflns_limit_h_max 25
_diffrn_reflns_limit_h_min -25
_diffrn_reflns_limit_k_max 24
_diffrn_reflns_limit_k_min -25
_diffrn_reflns_limit_l_max 77
_diffrn_reflns_limit_l_min -77
_diffrn_reflns_number 65875
_diffrn_reflns_theta_full 29.60
_diffrn_reflns_theta_max 29.60
_diffrn_reflns_theta_min 1.47
_exptl_absorpt_coefficient_mu 4.323
_exptl_absorpt_correction_T_max 0.4785
_exptl_absorpt_correction_T_min 0.2767
_exptl_absorpt_correction_type multi-scan
_exptl_absorpt_process_details sadabs
_exptl_crystal_density_diffrn 1.463
_exptl_crystal_F_000 6948
_exptl_crystal_size_max 0.40
_exptl_crystal_size_mid 0.25
_exptl_crystal_size_min 0.20
_refine_diff_density_max 2.158
_refine_diff_density_min -1.415
_refine_diff_density_rms 0.208
_refine_ls_extinction_method none
_refine_ls_goodness_of_fit_ref 1.039
_refine_ls_hydrogen_treatment constr
_refine_ls_matrix_type full
_refine_ls_number_parameters 369
_refine_ls_number_reflns 5108
_refine_ls_number_restraints 138
_refine_ls_restrained_S_all 1.032
_refine_ls_R_factor_all 0.0834
_refine_ls_R_factor_gt 0.0493
_refine_ls_shift/su_max 0.009
_refine_ls_shift/su_mean 0.001
_refine_ls_structure_factor_coef Fsqd
_refine_ls_weighting_details 'calc w=1/[\s^2^(Fo^2^)+(0.1152P)^2^+0.0000P] where P=(Fo^2^+2Fc^2^)/3'
_refine_ls_weighting_scheme calc
_refine_ls_wR_factor_gt 0.1471
_refine_ls_wR_factor_ref 0.1753
_reflns_number_gt 3397
_reflns_number_total 5108
_reflns_threshold_expression >2sigma(I)
_cod_data_source_file ja050155csi20050228_041415.cif
_cod_data_source_block bts43
_cod_original_cell_volume 16293.6(10)
_cod_original_sg_symbol_H-M 'R -3 c'
_cod_database_code 4111619

loop_
_symmetry_equiv_pos_as_xyz
'x, y, z'
'-y, x-y, z'
'-x+y, -x, z'
'y, x, -z+1/2'
'x-y, -y, -z+1/2'
'-x, -x+y, -z+1/2'
'x+2/3, y+1/3, z+1/3'
'-y+2/3, x-y+1/3, z+1/3'
'-x+y+2/3, -x+1/3, z+1/3'
'y+2/3, x+1/3, -z+5/6'
'x-y+2/3, -y+1/3, -z+5/6'
'-x+2/3, -x+y+1/3, -z+5/6'
'x+1/3, y+2/3, z+2/3'
'-y+1/3, x-y+2/3, z+2/3'
'-x+y+1/3, -x+2/3, z+2/3'
'y+1/3, x+2/3, -z+7/6'
'x-y+1/3, -y+2/3, -z+7/6'
'-x+1/3, -x+y+2/3, -z+7/6'
'-x, -y, -z'
'y, -x+y, -z'
'x-y, x, -z'
'-y, -x, z-1/2'
'-x+y, y, z-1/2'
'x, x-y, z-1/2'
'-x+2/3, -y+1/3, -z+1/3'
'y+2/3, -x+y+1/3, -z+1/3'
'x-y+2/3, x+1/3, -z+1/3'
'-y+2/3, -x+1/3, z-1/6'
'-x+y+2/3, y+1/3, z-1/6'
'x+2/3, x-y+1/3, z-1/6'
'-x+1/3, -y+2/3, -z+2/3'
'y+1/3, -x+y+2/3, -z+2/3'
'x-y+1/3, x+2/3, -z+2/3'
'-y+1/3, -x+2/3, z+1/6'
'-x+y+1/3, y+2/3, z+1/6'
'x+1/3, x-y+2/3, z+1/6'

loop_
_atom_site_label
_atom_site_type_symbol
_atom_site_fract_x
_atom_site_fract_y
_atom_site_fract_z
_atom_site_U_iso_or_equiv
_atom_site_adp_type
_atom_site_occupancy
_atom_site_symmetry_multiplicity
_atom_site_calc_flag
_atom_site_refinement_flags
_atom_site_disorder_assembly
_atom_site_disorder_group
Cl1B Cl 1.003(4) 0.946(4) 0.4471(9) 0.113(14) Uani 0.07 1 d PDU A -3
Cl2B Cl 0.977(7) 1.048(6) 0.4811(12) 0.22(3) Uani 0.07 1 d PDU A -3
C1B C 0.99(2) 1.032(14) 0.4502(12) 0.11(6) Uiso 0.07 1 d PD A -3
H1B1 H 1.0339 1.0834 0.4432 0.133 Uiso 0.07 1 calc PR A -3
H1B2 H 0.9342 1.0209 0.4417 0.133 Uiso 0.07 1 calc PR A -3
Cl1F Cl 1.001(8) 0.917(6) 0.4931(17) 0.13(4) Uani 0.03 1 d PDU B -7
Cl2F Cl 1.019(6) 1.057(4) 0.4639(14) 0.069(19) Uani 0.03 1 d PDU B -7
C1F C 0.985(9) 0.948(5) 0.4644(16) 0.02(3) Uiso 0.03 1 d PD B -7
H1F1 H 0.9246 0.9157 0.4603 0.019 Uiso 0.03 1 calc PR B -7
H1F2 H 1.0166 0.9358 0.4523 0.019 Uiso 0.03 1 calc PR B -7
Cl1G Cl 0.970(3) 0.916(2) 0.4565(7) 0.096(11) Uani 0.07 1 d PDU C -8
Cl2G Cl 1.009(3) 1.079(2) 0.4573(7) 0.093(10) Uani 0.07 1 d PDU C -8
C1G C 0.949(5) 0.985(3) 0.4736(12) 0.048(18) Uani 0.07 1 d PDU C -8
H1G1 H 0.8882 0.9664 0.4736 0.058 Uiso 0.07 1 calc PR C -8
H1G2 H 0.9686 0.9897 0.4904 0.058 Uiso 0.07 1 calc PR C -8
Cl1A Cl 0.330(4) 0.808(2) 0.5442(11) 0.13(2) Uani 0.10 1 d PD D -2
Cl2A Cl 0.316(2) 0.911(3) 0.5798(5) 0.15(2) Uani 0.10 1 d PD D -2
C1A C 0.262(3) 0.814(3) 0.5655(10) 0.034(12) Uani 0.10 1 d PDU D -2
H1A1 H 0.2113 0.8080 0.5574 0.041 Uiso 0.10 1 calc PR D -2
H1A2 H 0.2442 0.7682 0.5774 0.041 Uiso 0.10 1 calc PR D -2
Cl1C Cl 0.187(2) 0.648(2) 0.5611(6) 0.081(8) Uani 0.07 1 d PDU E -4
Cl2C Cl 0.312(4) 0.825(3) 0.5488(12) 0.094(14) Uani 0.07 1 d PDU E -4
C1C C 0.246(6) 0.753(3) 0.5706(11) 0.06(2) Uani 0.07 1 d PDU E -4
H1C1 H 0.2807 0.7552 0.5844 0.070 Uiso 0.07 1 calc PR E -4
H1C2 H 0.2064 0.7711 0.5764 0.070 Uiso 0.07 1 calc PR E -4
Cl1D Cl 0.208(3) 0.691(3) 0.5543(9) 0.108(13) Uani 0.07 1 d PDU F -5
Cl2D Cl 0.343(2) 0.857(2) 0.5646(7) 0.096(9) Uani 0.07 1 d PDU F -5
C1D C 0.237(3) 0.784(4) 0.5705(16) 0.05(2) Uiso 0.07 1 d PD F -5
H1D1 H 0.2014 0.8080 0.5656 0.060 Uiso 0.07 1 calc PR F -5
H1D2 H 0.2289 0.7720 0.5879 0.060 Uiso 0.07 1 calc PR F -5
Cl1E Cl 0.2870(17) 0.792(2) 0.5406(4) 0.096(9) Uani 0.15 1 d PD G -9
Cl2E Cl 0.2989(19) 0.9237(19) 0.5725(5) 0.108(8) Uani 0.15 1 d PDU G -9
C1E C 0.286(4) 0.824(2) 0.5701(6) 0.051(13) Uani 0.15 1 d PDU G -9
H1E1 H 0.2321 0.7830 0.5777 0.061 Uiso 0.15 1 calc PR G -9
H1E2 H 0.3317 0.8222 0.5792 0.061 Uiso 0.15 1 calc PR G -9
Cl1H Cl 0.318(4) 0.777(3) 0.5399(9) 0.132(15) Uani 0.12 1 d PDU H -10
Cl2H Cl 0.302(2) 0.887(2) 0.5702(7) 0.123(12) Uani 0.12 1 d PDU H -10
C1H C 0.260(4) 0.778(3) 0.5649(12) 0.08(2) Uani 0.12 1 d PDU H -10
H1H1 H 0.2686 0.7498 0.5789 0.098 Uiso 0.12 1 calc PR H -10
H1H2 H 0.1992 0.7499 0.5611 0.098 Uiso 0.12 1 calc PR H -10
Pt1 Pt 0.3333 0.971562(17) 0.4167 0.06398(18) Uani 1 2 d S . .
P1 P 0.30157(10) 0.87351(9) 0.44467(2) 0.0457(3) Uani 1 1 d . . .
Cl1 Cl 0.3103(9) 1.0488(9) 0.4452(2) 0.069(5) Uani 0.42 1 d PU . .
Cl1W Cl 0.2757(7) 1.0351(10) 0.4406(3) 0.066(3) Uani 0.34 1 d P . .
Cl1V Cl 0.3368(16) 1.0592(17) 0.4506(3) 0.061(4) Uani 0.24 1 d P . .
C1 C 0.2560(4) 0.7709(4) 0.43239(9) 0.0461(12) Uani 1 1 d . . .
C2 C 0.2218(4) 0.7050(3) 0.42247(9) 0.0453(11) Uani 1 1 d . . .
C3 C 0.2188(4) 0.8568(4) 0.46550(10) 0.0537(14) Uani 1 1 d . . .
C4 C 0.1388(5) 0.8261(7) 0.45671(13) 0.084(2) Uani 1 1 d . . .
H4 H 0.1281 0.8155 0.4400 0.101 Uiso 1 1 calc R . .
C5 C 0.0737(6) 0.8105(8) 0.47234(18) 0.102(3) Uani 1 1 d . . .
H5 H 0.0187 0.7901 0.4661 0.122 Uiso 1 1 calc R . .
C6 C 0.0871(6) 0.8238(6) 0.49613(14) 0.078(2) Uani 1 1 d . . .
H6A H 0.0416 0.8117 0.5066 0.093 Uiso 1 1 calc R . .
C7 C 0.1656(5) 0.8546(4) 0.50504(12) 0.0681(19) Uani 1 1 d . . .
H7A H 0.1752 0.8647 0.5218 0.082 Uiso 1 1 calc R . .
C8 C 0.2326(5) 0.8716(4) 0.48984(11) 0.0625(16) Uani 1 1 d . . .
H8A H 0.2875 0.8934 0.4962 0.075 Uiso 1 1 calc R . .
C9 C 0.3901(4) 0.8855(4) 0.46202(10) 0.0522(14) Uani 1 1 d . . .
C10 C 0.3817(6) 0.8215(5) 0.47669(13) 0.0717(19) Uani 1 1 d . . .
H10A H 0.3294 0.7705 0.4775 0.086 Uiso 1 1 calc R . .
C11 C 0.4495(6) 0.8308(6) 0.49047(16) 0.086(2) Uani 1 1 d . . .
H11A H 0.4428 0.7865 0.5007 0.103 Uiso 1 1 calc R . .
C12 C 0.5249(7) 0.9031(7) 0.48929(18) 0.093(3) Uani 1 1 d . . .
H12A H 0.5712 0.9103 0.4987 0.112 Uiso 1 1 calc R . .
C13 C 0.5327(6) 0.9679(7) 0.47355(18) 0.106(3) Uani 1 1 d . . .
H13A H 0.5853 1.0183 0.4722 0.127 Uiso 1 1 calc R . .
C14 C 0.4653(5) 0.9584(5) 0.46036(13) 0.076(2) Uani 1 1 d . . .
H14A H 0.4710 1.0024 0.4502 0.091 Uiso 1 1 calc R . .

loop_
_atom_site_aniso_label
_atom_site_aniso_U_11
_atom_site_aniso_U_22
_atom_site_aniso_U_33
_atom_site_aniso_U_23
_atom_site_aniso_U_13
_atom_site_aniso_U_12
Cl1B 0.11(2) 0.13(2) 0.13(2) -0.029(16) 0.021(16) 0.077(17)
Cl2B 0.22(4) 0.22(4) 0.22(4) 0.01(2) -0.01(2) 0.12(2)
Cl1F 0.13(4) 0.13(4) 0.12(4) -0.01(2) 0.01(2) 0.06(2)
Cl2F 0.08(3) 0.06(2) 0.08(3) 0.013(17) -0.020(18) 0.040(19)
Cl1G 0.104(19) 0.089(17) 0.097(18) 0.016(15) -0.006(15) 0.050(14)
Cl2G 0.110(19) 0.076(15) 0.104(18) 0.027(14) -0.004(14) 0.055(14)
C1G 0.04(2) 0.06(3) 0.04(2) -0.004(18) 0.018(17) 0.021(18)
Cl1A 0.16(5) 0.071(19) 0.17(4) 0.05(2) 0.10(4) 0.07(3)
Cl2A 0.069(15) 0.24(5) 0.047(11) 0.02(2) -0.035(11) 0.004(19)
C1A 0.029(19) 0.04(2) 0.037(18) 0.004(15) -0.009(15) 0.024(15)
Cl1C 0.072(13) 0.092(16) 0.087(15) -0.009(13) -0.018(12) 0.047(12)
Cl2C 0.078(19) 0.09(2) 0.10(2) 0.009(16) 0.012(16) 0.036(15)
C1C 0.06(3) 0.07(3) 0.06(3) -0.003(19) 0.001(18) 0.04(2)
Cl1D 0.12(2) 0.12(2) 0.11(2) -0.010(15) 0.009(15) 0.075(16)
Cl2D 0.102(17) 0.085(15) 0.090(16) 0.006(13) 0.030(14) 0.039(13)
Cl1E 0.095(15) 0.15(3) 0.068(10) -0.010(12) -0.007(11) 0.079(17)
Cl2E 0.107(14) 0.111(15) 0.093(13) -0.004(12) -0.016(11) 0.045(11)
C1E 0.045(18) 0.055(19) 0.06(2) -0.005(14) -0.021(15) 0.031(15)
Cl1H 0.14(2) 0.13(2) 0.123(19) -0.018(16) 0.009(15) 0.063(16)
Cl2H 0.105(17) 0.124(19) 0.13(2) 0.031(16) -0.021(14) 0.050(15)
C1H 0.07(3) 0.10(3) 0.09(3) 0.023(19) -0.012(18) 0.06(2)
Pt1 0.1132(4) 0.05585(18) 0.0420(2) 0.01413(9) 0.02826(18) 0.05658(18)
P1 0.0639(9) 0.0420(7) 0.0331(6) 0.0027(5) 0.0080(6) 0.0279(7)
Cl1 0.111(13) 0.050(6) 0.044(8) -0.009(5) 0.009(7) 0.039(9)
Cl1W 0.102(8) 0.065(6) 0.047(5) -0.004(4) 0.015(5) 0.054(7)
Cl1V 0.109(13) 0.048(7) 0.030(6) -0.012(4) 0.006(6) 0.043(9)
C1 0.059(3) 0.047(3) 0.033(2) 0.003(2) 0.002(2) 0.027(3)
C2 0.051(3) 0.045(3) 0.036(2) 0.007(2) 0.005(2) 0.020(2)
C3 0.073(4) 0.055(3) 0.041(3) 0.008(2) 0.011(3) 0.038(3)
C4 0.083(5) 0.135(8) 0.050(3) 0.012(4) 0.003(4) 0.065(5)
C5 0.077(6) 0.169(11) 0.082(6) 0.026(7) 0.016(5) 0.078(7)
C6 0.088(5) 0.097(6) 0.064(4) 0.022(4) 0.033(4) 0.058(5)
C7 0.083(5) 0.065(4) 0.051(3) 0.002(3) 0.022(3) 0.032(4)
C8 0.075(4) 0.057(4) 0.047(3) -0.003(3) 0.012(3) 0.027(3)
C9 0.063(4) 0.053(3) 0.037(3) -0.003(2) 0.007(2) 0.026(3)
C10 0.093(5) 0.062(4) 0.062(4) 0.002(3) -0.013(4) 0.040(4)
C11 0.117(7) 0.088(6) 0.073(5) -0.014(4) -0.023(5) 0.067(6)
C12 0.090(6) 0.118(8) 0.085(6) -0.036(6) -0.022(5) 0.062(6)
C13 0.074(6) 0.112(8) 0.085(6) -0.019(6) -0.007(5) 0.012(5)
C14 0.076(5) 0.064(4) 0.059(4) -0.004(3) -0.005(4) 0.013(4)

loop_
_atom_type_symbol
_atom_type_description
_atom_type_scat_dispersion_real
_atom_type_scat_dispersion_imag
_atom_type_scat_source
C C 0.0033 0.0016 'International Tables Vol C Tables 4.2.6.8 and 6.1.1.4'
H H 0.0000 0.0000 'International Tables Vol C Tables 4.2.6.8 and 6.1.1.4'
P P 0.1023 0.0942 'International Tables Vol C Tables 4.2.6.8 and 6.1.1.4'
Cl Cl 0.1484 0.1585 'International Tables Vol C Tables 4.2.6.8 and 6.1.1.4'
Pt Pt -1.7033 8.3905 'International Tables Vol C Tables 4.2.6.8 and 6.1.1.4'

loop_
_geom_angle_atom_site_label_1
_geom_angle_atom_site_label_2
_geom_angle_atom_site_label_3
_geom_angle
_geom_angle_site_symmetry_1
_geom_angle_site_symmetry_3
Cl2B C1B Cl1B 108(3) . .
Cl1F C1F Cl2F 111(3) . .
Cl2G C1G Cl1G 100(2) . .
Cl2A C1A Cl1A 108(3) . .
Cl1C C1C Cl2C 115(3) . .
Cl2D C1D Cl1D 109(3) . .
Cl2E C1E Cl1E 114(2) . .
Cl1H C1H Cl2H 103(2) . .
P1 Pt1 P1 94.74(7) 12 .
P1 Pt1 Cl1 175.7(4) 12 .
P1 Pt1 Cl1 87.7(4) . .
P1 Pt1 Cl1 87.8(4) 12 12
P1 Pt1 Cl1 175.7(4) . 12
Cl1 Pt1 Cl1 90.0(7) . 12
P1 Pt1 Cl1W 90.1(4) 12 12
P1 Pt1 Cl1W 167.7(3) . 12
Cl1 Pt1 Cl1W 86.7(5) . 12
Cl1 Pt1 Cl1W 15.0(3) 12 12
P1 Pt1 Cl1W 167.7(3) 12 .
P1 Pt1 Cl1W 90.1(4) . .
Cl1 Pt1 Cl1W 15.0(3) . .
Cl1 Pt1 Cl1W 86.7(5) 12 .
Cl1W Pt1 Cl1W 87.4(8) 12 .
P1 Pt1 Cl1V 165.1(6) 12 .
P1 Pt1 Cl1V 84.4(6) . .
Cl1 Pt1 Cl1V 11.9(7) . .
Cl1 Pt1 Cl1V 94.1(5) 12 .
Cl1W Pt1 Cl1V 88.0(5) 12 .
Cl1W Pt1 Cl1V 26.9(7) . .
P1 Pt1 Cl1V 84.4(6) 12 12
P1 Pt1 Cl1V 165.1(6) . 12
Cl1 Pt1 Cl1V 94.1(5) . 12
Cl1 Pt1 Cl1V 11.9(7) 12 12
Cl1W Pt1 Cl1V 26.9(7) 12 12
Cl1W Pt1 Cl1V 88.0(5) . 12
Cl1V Pt1 Cl1V 100.2(12) . 12
C1 P1 C9 104.7(3) . .
C1 P1 C3 99.0(3) . .
C9 P1 C3 107.8(3) . .
C1 P1 Pt1 112.49(17) . .
C9 P1 Pt1 114.8(2) . .
C3 P1 Pt1 116.32(19) . .
Cl1V Cl1 Cl1W 169(5) . .
Cl1V Cl1 Pt1 101(4) . .
Cl1W Cl1 Pt1 86(2) . .
Cl1 Cl1W Cl1V 5(2) . .
Cl1 Cl1W Pt1 79(2) . .
Cl1V Cl1W Pt1 82.3(18) . .
Cl1 Cl1V Cl1W 6(3) . .
Cl1 Cl1V Pt1 67(4) . .
Cl1W Cl1V Pt1 70.8(15) . .
C2 C1 P1 173.3(5) . .
C1 C2 C2 179.0(5) . 11_565
C4 C3 C8 118.9(6) . .
C4 C3 P1 118.4(5) . .
C8 C3 P1 122.7(5) . .
C3 C4 C5 119.7(7) . .
C6 C5 C4 121.2(9) . .
C5 C6 C7 119.8(7) . .
C6 C7 C8 120.5(7) . .
C3 C8 C7 119.9(7) . .
C14 C9 C10 120.3(7) . .
C14 C9 P1 119.4(6) . .
C10 C9 P1 120.3(5) . .
C9 C10 C11 120.6(8) . .
C12 C11 C10 120.2(9) . .
C11 C12 C13 118.2(9) . .
C14 C13 C12 121.0(9) . .
C9 C14 C13 119.6(8) . .

loop_
_geom_bond_atom_site_label_1
_geom_bond_atom_site_label_2
_geom_bond_distance
_geom_bond_site_symmetry_2
Cl1B C1B 1.77(2) .
Cl2B C1B 1.77(2) .
Cl1F C1F 1.77(2) .
Cl2F C1F 1.77(2) .
Cl1G C1G 1.78(2) .
Cl2G C1G 1.77(2) .
Cl1A C1A 1.76(2) .
Cl2A C1A 1.75(2) .
Cl1C C1C 1.75(2) .
Cl2C C1C 1.76(2) .
Cl1D C1D 1.76(2) .
Cl2D C1D 1.76(2) .
Cl1E C1E 1.747(19) .
Cl2E C1E 1.736(19) .
Cl1H C1H 1.76(2) .
Cl2H C1H 1.77(2) .
Pt1 P1 2.2293(14) 12
Pt1 P1 2.2295(14) .
Pt1 Cl1 2.307(14) .
Pt1 Cl1 2.307(14) 12
Pt1 Cl1W 2.346(15) 12
Pt1 Cl1W 2.346(15) .
Pt1 Cl1V 2.46(2) .
Pt1 Cl1V 2.46(2) 12
P1 C1 1.773(6) .
P1 C9 1.808(7) .
P1 C3 1.813(6) .
Cl1 Cl1V 0.52(2) .
Cl1 Cl1W 0.610(13) .
Cl1W Cl1V 1.12(3) .
C1 C2 1.186(8) .
C2 C2 1.380(11) 11_565
C3 C4 1.375(10) .
C3 C8 1.382(9) .
C4 C5 1.389(11) .
C5 C6 1.348(13) .
C6 C7 1.353(12) .
C7 C8 1.394(10) .
C9 C14 1.365(9) .
C9 C10 1.376(9) .
C10 C11 1.399(11) .
C11 C12 1.360(14) .
C12 C13 1.427(15) .
C13 C14 1.375(13) .
